data_2234043
loop_
_publ_author_name
'Mosslemin, Mohammad Hossein'

_publ_section_title
;
 2-[3,5-Dioxo-4-(pyridin-3-yl)piperazin-1-yl]acetic acid
;
_journal_coeditor_code XU5454
_journal_issue 3
_journal_name_full 'Acta Crystallographica Section E'
_journal_page_first o583
_journal_paper_doi 10.1107/S1600536812003455
_journal_volume 68
_journal_year 2012
_chemical_formula_iupac 'C11 H11 N3 O4'
_chemical_formula_moiety 'C11 H11 N3 O4'
_chemical_formula_sum 'C11 H11 N3 O4'
_chemical_formula_weight 249.23
_chemical_name_systematic
;
2-[3,5-Dioxo-4-(pyridin-3-yl)piperazin-1-yl]acetic acid
;
_space_group_IT_number 61
_symmetry_cell_setting orthorhombic
_symmetry_space_group_name_Hall '-P 2ac 2ab'
_symmetry_space_group_name_H-M 'P b c a'
_atom_sites_solution_hydrogens geom
_atom_sites_solution_primary direct
_atom_sites_solution_secondary difmap
_audit_creation_method 'WinGX routine CIF_UPDATE'
_cell_angle_alpha 90
_cell_angle_beta 90
_cell_angle_gamma 90
_cell_formula_units_Z 8
_cell_length_a 12.762(2)
_cell_length_b 7.9495(10)
_cell_length_c 22.218(3)
_cell_measurement_reflns_used 5235
_cell_measurement_temperature 298(2)
_cell_measurement_theta_max 26
_cell_measurement_theta_min 2.43
_cell_volume 2254.0(5)
_computing_cell_refinement 'SAINT (Bruker, 2007)'
_computing_data_collection 'SMART (Bruker, 2007)'
_computing_data_reduction 'SAINT (Bruker, 2007)'
_computing_molecular_graphics 'ORTEP-3 for Windows (Farrugia, 1997)'
_computing_publication_material 'WinGX (Farrugia, 1999)'
_computing_structure_refinement 'SHELXTL (Sheldrick, 2008)'
_computing_structure_solution 'SHELXTL (Sheldrick, 2008)'
_diffrn_ambient_temperature 298(2)
_diffrn_measured_fraction_theta_full 0.988
_diffrn_measured_fraction_theta_max 0.988
_diffrn_measurement_device_type 'Bruker SMART 1000 CCD'
_diffrn_measurement_method '\f and \w scans'
_diffrn_radiation_monochromator graphite
_diffrn_radiation_type MoK\a
_diffrn_radiation_wavelength 0.71073
_diffrn_reflns_av_R_equivalents 0.0824
_diffrn_reflns_limit_h_max 13
_diffrn_reflns_limit_h_min -15
_diffrn_reflns_limit_k_max 8
_diffrn_reflns_limit_k_min -9
_diffrn_reflns_limit_l_max 18
_diffrn_reflns_limit_l_min -27
_diffrn_reflns_number 5235
_diffrn_reflns_theta_full 25.99
_diffrn_reflns_theta_max 25.99
_diffrn_reflns_theta_min 2.43
_diffrn_standards_number 0
_exptl_absorpt_coefficient_mu 0.114
_exptl_absorpt_correction_T_max 0.996
_exptl_absorpt_correction_T_min 0.986
_exptl_absorpt_correction_type multi-scan
_exptl_absorpt_process_details '(SADABS; Bruker, 2001)'
_exptl_crystal_colour colorless
_exptl_crystal_density_diffrn 1.469
_exptl_crystal_density_method 'not measured'
_exptl_crystal_description block
_exptl_crystal_F_000 1040
_exptl_crystal_size_max 0.3
_exptl_crystal_size_mid 0.07
_exptl_crystal_size_min 0.06
_refine_diff_density_max 0.194
_refine_diff_density_min -0.176
_refine_ls_extinction_method none
_refine_ls_goodness_of_fit_ref 1.129
_refine_ls_hydrogen_treatment mixed
_refine_ls_matrix_type full
_refine_ls_number_parameters 167
_refine_ls_number_reflns 2181
_refine_ls_number_restraints 1
_refine_ls_restrained_S_all 1.129
_refine_ls_R_factor_all 0.1431
_refine_ls_R_factor_gt 0.0831
_refine_ls_shift/su_max 0.003
_refine_ls_shift/su_mean 0.001
_refine_ls_structure_factor_coef Fsqd
_refine_ls_weighting_details 'calc w=1/[\s^2^(Fo^2^)+(0.0234P)^2^+2.3505P] where P=(Fo^2^+2Fc^2^)/3'
_refine_ls_weighting_scheme calc
_refine_ls_wR_factor_ref 0.1394
_reflns_number_gt 1355
_reflns_number_total 2181
_reflns_threshold_expression I>2\s(I)
_cod_data_source_file xu5454.cif
_cod_data_source_block I
_cod_original_cell_volume 2254.0(6)
_cod_database_code 2234043
_cod_database_fobs_code 2234043

loop_
_symmetry_equiv_pos_site_id
_symmetry_equiv_pos_as_xyz
1 x,y,z
2 1/2-x,-y,1/2+z
3 1/2+x,1/2-y,-z
4 -x,1/2+y,1/2-z
5 -x,-y,-z
6 1/2+x,y,1/2-z
7 1/2-x,1/2+y,z
8 x,1/2-y,1/2+z

loop_
_atom_site_type_symbol
_atom_site_label
_atom_site_fract_x
_atom_site_fract_y
_atom_site_fract_z
_atom_site_U_iso_or_equiv
_atom_site_adp_type
_atom_site_calc_flag
_atom_site_refinement_flags
_atom_site_occupancy
C C1 0.6306(3) 0.9688(5) 0.48064(15) 0.0465(10) Uani d . 1
H H1 0.6305 0.9635 0.4388 0.056 Uiso calc R 1
C C2 0.6268(3) 0.8204(5) 0.51293(17) 0.0468(10) Uani d . 1
H H2 0.624 0.7174 0.4932 0.056 Uiso calc R 1
C C3 0.6274(3) 0.8274(5) 0.57515(16) 0.0409(9) Uani d . 1
H H3 0.6243 0.7296 0.598 0.049 Uiso calc R 1
C C4 0.6326(3) 0.9824(4) 0.60224(14) 0.0352(8) Uani d . 1
C C5 0.6357(3) 1.1239(5) 0.56714(15) 0.0420(9) Uani d . 1
H H5 0.6388 1.2282 0.5861 0.05 Uiso calc R 1
C C6 0.5383(3) 1.0558(4) 0.69368(15) 0.0353(8) Uani d . 1
C C7 0.5406(3) 1.0795(5) 0.76080(15) 0.0429(9) Uani d . 1
H H7A 0.5573 1.1957 0.7701 0.051 Uiso calc R 1
H H7B 0.4721 1.0547 0.7774 0.051 Uiso calc R 1
C C8 0.7256(3) 0.9787(5) 0.69787(16) 0.0396(9) Uani d . 1
C C9 0.7218(3) 1.0056(5) 0.76503(15) 0.0422(9) Uani d . 1
H H9A 0.7722 0.9324 0.7845 0.051 Uiso calc R 1
H H9B 0.7404 1.1211 0.7742 0.051 Uiso calc R 1
C C10 0.6095(4) 0.9576(4) 0.85320(15) 0.0459(10) Uani d . 1
H H10A 0.6585 0.8723 0.8668 0.055 Uiso calc R 1
H H10B 0.5396 0.9184 0.8629 0.055 Uiso calc R 1
C C11 0.6299(3) 1.1167(5) 0.88859(15) 0.0403(9) Uani d . 1
N N1 0.6345(3) 1.1197(4) 0.50719(13) 0.0436(8) Uani d . 1
N N2 0.6320(2) 1.0005(4) 0.66694(11) 0.0347(7) Uani d . 1
N N3 0.6179(2) 0.9703(3) 0.78789(11) 0.0368(7) Uani d . 1
O O1 0.4629(2) 1.0852(4) 0.66345(12) 0.0542(8) Uani d . 1
O O2 0.8058(2) 0.9448(4) 0.67151(13) 0.0665(9) Uani d . 1
O O3 0.6582(3) 1.2471(3) 0.86656(12) 0.0666(9) Uani d . 1
O O4 0.6119(3) 1.0957(4) 0.94599(11) 0.0555(8) Uani d D 1
H H4 0.624(4) 1.184(3) 0.9643(18) 0.075(16) Uiso d D 1

loop_
_atom_site_aniso_label
_atom_site_aniso_U_11
_atom_site_aniso_U_22
_atom_site_aniso_U_33
_atom_site_aniso_U_12
_atom_site_aniso_U_13
_atom_site_aniso_U_23
C1 0.046(2) 0.073(3) 0.0202(16) 0.001(2) -0.0019(16) -0.0060(17)
C2 0.047(2) 0.054(2) 0.039(2) 0.005(2) -0.0012(18) -0.0145(18)
C3 0.048(2) 0.040(2) 0.0349(19) 0.003(2) -0.0048(18) 0.0003(15)
C4 0.0376(19) 0.042(2) 0.0254(17) -0.0002(17) -0.0022(15) -0.0012(15)
C5 0.050(2) 0.045(2) 0.032(2) -0.0020(19) -0.0027(17) -0.0003(16)
C6 0.043(2) 0.0343(18) 0.0291(17) 0.0007(17) -0.0040(15) 0.0005(15)
C7 0.042(2) 0.057(2) 0.0298(19) 0.002(2) 0.0034(16) -0.0072(17)
C8 0.039(2) 0.049(2) 0.0312(19) 0.0054(18) -0.0010(16) 0.0000(16)
C9 0.048(2) 0.055(2) 0.0230(17) 0.011(2) -0.0047(15) 0.0000(16)
C10 0.069(3) 0.041(2) 0.0267(19) -0.002(2) 0.0033(18) -0.0004(15)
C11 0.047(2) 0.047(2) 0.0272(18) 0.0006(19) 0.0003(16) -0.0007(16)
N1 0.0453(19) 0.059(2) 0.0262(16) -0.0008(17) -0.0003(14) 0.0072(14)
N2 0.0394(16) 0.0410(17) 0.0237(14) 0.0048(14) 0.0025(12) 0.0010(12)
N3 0.053(2) 0.0360(15) 0.0218(14) -0.0003(15) 0.0027(13) 0.0013(11)
O1 0.0466(16) 0.077(2) 0.0385(15) 0.0163(16) -0.0113(12) -0.0093(14)
O2 0.0398(16) 0.121(3) 0.0391(17) 0.0152(18) -0.0009(13) -0.0150(17)
O3 0.112(3) 0.0494(16) 0.0379(15) -0.0274(19) 0.0120(17) -0.0063(14)
O4 0.091(2) 0.0530(18) 0.0222(13) -0.0052(18) 0.0078(14) -0.0028(12)

loop_
_atom_type_symbol
_atom_type_description
_atom_type_scat_dispersion_real
_atom_type_scat_dispersion_imag
_atom_type_scat_source
C C 0.0033 0.0016 'International Tables Vol C Tables 4.2.6.8 and 6.1.1.4'
H H 0 0 'International Tables Vol C Tables 4.2.6.8 and 6.1.1.4'
N N 0.0061 0.0033 'International Tables Vol C Tables 4.2.6.8 and 6.1.1.4'
O O 0.0106 0.006 'International Tables Vol C Tables 4.2.6.8 and 6.1.1.4'

loop_
_geom_angle_atom_site_label_1
_geom_angle_atom_site_label_2
_geom_angle_atom_site_label_3
_geom_angle
N1 C1 C2 122.5(3)
N1 C1 H1 118.7
C2 C1 H1 118.7
C1 C2 C3 119.0(4)
C1 C2 H2 120.5
C3 C2 H2 120.5
C4 C3 C2 118.3(4)
C4 C3 H3 120.8
C2 C3 H3 120.8
C5 C4 C3 119.3(3)
C5 C4 N2 119.0(3)
C3 C4 N2 121.7(3)
N1 C5 C4 123.2(4)
N1 C5 H5 118.4
C4 C5 H5 118.4
O1 C6 N2 120.5(3)
O1 C6 C7 123.3(3)
N2 C6 C7 116.2(3)
N3 C7 C6 110.6(3)
N3 C7 H7A 109.5
C6 C7 H7A 109.5
N3 C7 H7B 109.5
C6 C7 H7B 109.5
H7A C7 H7B 108.1
O2 C8 N2 121.1(3)
O2 C8 C9 122.5(3)
N2 C8 C9 116.4(3)
N3 C9 C8 110.4(3)
N3 C9 H9A 109.6
C8 C9 H9A 109.6
N3 C9 H9B 109.6
C8 C9 H9B 109.6
H9A C9 H9B 108.1
N3 C10 C11 116.6(3)
N3 C10 H10A 108.1
C11 C10 H10A 108.1
N3 C10 H10B 108.1
C11 C10 H10B 108.1
H10A C10 H10B 107.3
O3 C11 O4 124.1(4)
O3 C11 C10 124.2(3)
O4 C11 C10 111.8(3)
C5 N1 C1 117.7(3)
C8 N2 C6 124.2(3)
C8 N2 C4 118.4(3)
C6 N2 C4 117.1(3)
C7 N3 C9 111.2(3)
C7 N3 C10 113.9(3)
C9 N3 C10 115.5(3)
C11 O4 H4 110(3)

loop_
_geom_bond_atom_site_label_1
_geom_bond_atom_site_label_2
_geom_bond_distance
C1 N1 1.338(5)
C1 C2 1.381(5)
C1 H1 0.93
C2 C3 1.383(5)
C2 H2 0.93
C3 C4 1.373(5)
C3 H3 0.93
C4 C5 1.369(5)
C4 N2 1.445(4)
C5 N1 1.332(4)
C5 H5 0.93
C6 O1 1.197(4)
C6 N2 1.406(4)
C6 C7 1.504(4)
C7 N3 1.446(4)
C7 H7A 0.97
C7 H7B 0.97
C8 O2 1.210(4)
C8 N2 1.389(4)
C8 C9 1.508(5)
C9 N3 1.446(4)
C9 H9A 0.97
C9 H9B 0.97
C10 N3 1.459(4)
C10 C11 1.511(5)
C10 H10A 0.97
C10 H10B 0.97
C11 O3 1.202(4)
C11 O4 1.307(4)
O4 H4 0.829(10)

loop_
_geom_hbond_atom_site_label_D
_geom_hbond_atom_site_label_H
_geom_hbond_atom_site_label_A
_geom_hbond_site_symmetry_A
_geom_hbond_distance_DH
_geom_hbond_distance_HA
_geom_hbond_distance_DA
_geom_hbond_angle_DHA
_geom_hbond_publ_flag
O4 H4 N1 8_575 0.83(3) 1.83(3) 2.655(4) 173(5) yes

loop_
_geom_torsion_atom_site_label_1
_geom_torsion_atom_site_label_2
_geom_torsion_atom_site_label_3
_geom_torsion_atom_site_label_4
_geom_torsion
N1 C1 C2 C3 -0.2(6)
C1 C2 C3 C4 -0.5(6)
C2 C3 C4 C5 0.8(6)
C2 C3 C4 N2 179.1(3)
C3 C4 C5 N1 -0.4(6)
N2 C4 C5 N1 -178.7(3)
O1 C6 C7 N3 154.6(3)
N2 C6 C7 N3 -27.2(5)
O2 C8 C9 N3 -154.6(4)
N2 C8 C9 N3 27.5(5)
N3 C10 C11 O3 -4.7(6)
N3 C10 C11 O4 174.7(4)
C4 C5 N1 C1 -0.4(6)
C2 C1 N1 C5 0.7(6)
O2 C8 N2 C6 -173.6(4)
C9 C8 N2 C6 4.4(5)
O2 C8 N2 C4 -0.3(6)
C9 C8 N2 C4 177.6(3)
O1 C6 N2 C8 173.7(3)
C7 C6 N2 C8 -4.6(5)
O1 C6 N2 C4 0.4(5)
C7 C6 N2 C4 -177.9(3)
C5 C4 N2 C8 -99.6(4)
C3 C4 N2 C8 82.1(5)
C5 C4 N2 C6 74.1(4)
C3 C4 N2 C6 -104.2(4)
C6 C7 N3 C9 60.3(4)
C6 C7 N3 C10 -167.1(3)
C8 C9 N3 C7 -60.4(4)
C8 C9 N3 C10 167.8(3)
C11 C10 N3 C7 -64.7(5)
C11 C10 N3 C9 65.9(5)

loop_
_cod_related_entry_id
_cod_related_entry_database
_cod_related_entry_code
1 ChemSpider 30657555
